data_1559550
loop_
_publ_author_name
'Christensen, A. Norlund'
'Grand, A.'
'Lehmann, M. S.'
'Cox, D. E.'

_publ_section_title
;
 A Synchrotron X-Ray Powder Diffraction Study of the Structure of
 trans-Dichlorotitanium(IV) Tetraphenylporphyrin
;
_journal_name_full 'Acta Chemica Scandinavica'
_journal_page_first 103
_journal_page_last 105
_journal_paper_doi 10.3891/acta.chem.scand.44-0103
_journal_volume 44
_journal_year 1990
_chemical_formula_sum 'C44 H28 Cl2 N4 Ti'
_chemical_formula_weight 731.492
_chemical_name_common
;
trans-Dichlorotitanium(IV) Tetraphenylporphyrin
;
_space_group_IT_number 87
_space_group_name_Hall '-I 4'
_space_group_name_H-M_alt 'I 4/m'
_symmetry_cell_setting tetragonal
_symmetry_Int_Tables_number 87
_symmetry_space_group_name_Hall '-I 4'
_symmetry_space_group_name_H-M 'I 4/m'
_cell_angle_alpha 90.
_cell_angle_beta 90.
_cell_angle_gamma 90.
_cell_formula_units_Z 2
_cell_length_a 13.5956(2)
_cell_length_b 13.5956(2)
_cell_length_c 9.8681(1)
_cell_volume 1824.02(4)
_diffrn_ambient_temperature 293
_diffrn_radiation_probe x-ray
_diffrn_radiation_source synchrotron
_diffrn_radiation_wavelength 1.315
_exptl_absorpt_coefficient_mu 2.298
_exptl_crystal_density_diffrn 1.28
_exptl_crystal_F_000 724
_pd_proc_ls_prof_wR_expected 0.092
_pd_proc_ls_prof_wR_factor 0.073
_refine_ls_number_parameters 35
_refine_ls_R_I_factor 0.128
_cod_data_source_file Acta-Chem-Scand-1990-44-103.cif
_cod_data_source_block 1
_cod_original_cell_volume 1824.02(6)
_cod_database_code 1559550

loop_
_space_group_symop_id
_space_group_symop_operation_xyz
1 x,y,z
2 -y,x,z
3 -x,-y,z
4 y,-x,z
5 -x,-y,-z
6 y,-x,-z
7 x,y,-z
8 -y,x,-z
9 1/2+x,1/2+y,1/2+z
10 1/2-y,1/2+x,1/2+z
11 1/2-x,1/2-y,1/2+z
12 1/2+y,1/2-x,1/2+z
13 1/2-x,1/2-y,1/2-z
14 1/2+y,1/2-x,1/2-z
15 1/2+x,1/2+y,1/2-z
16 1/2-y,1/2+x,1/2-z

loop_
_atom_site_label
_atom_site_type_symbol
_atom_site_thermal_displace_type
_atom_site_fract_x
_atom_site_fract_y
_atom_site_fract_z
_atom_site_occupancy
_atom_site_U_iso_or_equiv
_atom_site_calc_flag
_atom_site_refinement_flags
_atom_site_disorder_assembly
_atom_site_disorder_group
Ti Ti Uiso 0.00000 0.00000 0.00000 1.000 0.043(4) . . . .
Cl Cl Uiso 0.00000 0.00000 0.2306(6) 1.000 0.046(3) . . . .
N N Uiso 0.1490(10) 0.0410(10) 0.00000 1.000 0.009(6) . . . .
C1 C Uiso 0.187(2) 0.132(2) 0.00000 1.000 0.087(8) . . . .
C2 C Uiso 0.287(2) 0.142(2) 0.00000 1.000 0.066(9) . . . .
C3 C Uiso 0.323(3) 0.039(2) 0.00000 1.000 0.051(15) . . . .
C4 C Uiso 0.241(3) -0.016(3) 0.00000 1.000 0.093(16) . . . .
C5 C Uiso 0.226(2) -0.134(2) 0.00000 1.000 0.060(13) . . . .
C6 C Uiso 0.333(2) -0.178(2) 0.00000 1.000 0.053(9) . . . .
C7 C Uiso 0.3600(10) -0.2060(10) 0.1260(10) 1.000 0.057(5) . . . .
C8 C Uiso 0.4510(10) -0.2650(10) 0.1240(10) 1.000 0.039(6) . . . .
C9 C Uiso 0.4610(10) -0.2800(10) 0.00000 1.000 0.013(6) . . . .

loop_
_atom_type_symbol
_atom_type_description
_atom_type_scat_dispersion_real
_atom_type_scat_dispersion_imag
_atom_type_scat_source
C C 0.0132 0.0064 'S.Brennan & P.L.Cowan (1992).Rev.Sci.Instr.,63,650'
Cl Cl 0.3224 0.5237 'S.Brennan & P.L.Cowan (1992).Rev.Sci.Instr.,63,650'
N N 0.0232 0.0128 'S.Brennan & P.L.Cowan (1992).Rev.Sci.Instr.,63,650'
Ti Ti 0.3435 1.3758 'S.Brennan & P.L.Cowan (1992).Rev.Sci.Instr.,63,650'

loop_
_geom_angle_atom_site_label_1
_geom_angle_atom_site_label_2
_geom_angle_atom_site_label_3
_geom_angle
_geom_angle_site_symmetry_1
_geom_angle_site_symmetry_2
_geom_angle_site_symmetry_3
_geom_angle_publ_flag
Cl Ti N 90.00 . . . yes
Cl Ti N 90.00 . . 2_555 yes
Cl Ti N 90.00 . . 3_555 yes
Cl Ti N 90.00 . . 4_555 yes
Cl Ti Cl 180.00 . . 5_555 yes
N Ti N 90.0(5) . . 2_555 yes
N Ti N 180.00 . . 3_555 yes
N Ti N 90.0(5) . . 4_555 yes
Cl Ti N 90.00 5_555 . . yes
N Ti N 90.0(5) 2_555 . 3_555 yes
N Ti N 180.00 2_555 . 4_555 yes
Cl Ti N 90.00 5_555 . 2_555 yes
N Ti N 90.0(5) 3_555 . 4_555 yes
Cl Ti N 90.00 5_555 . 3_555 yes
Cl Ti N 90.00 5_555 . 4_555 yes
Ti N C1 128.1(14) . . . yes
Ti N C4 132.8(18) . . . yes
C1 N C4 99(2) . . . yes
N C1 C2 118(2) . . . yes
N C1 C5 128(2) . . 2_555 yes
C2 C1 C5 114(2) . . 2_555 no
C1 C2 C3 104(3) . . . no
C2 C3 C4 105(3) . . . no
N C4 C3 114(3) . . . yes
N C4 C5 115(3) . . . yes
C3 C4 C5 131(3) . . . no
C4 C5 C6 105(2) . . . no
C1 C5 C4 127(3) 4_555 . . no
C1 C5 C6 128(2) 4_555 . . no
C5 C6 C7 111.0(12) . . . no
C5 C6 C7 111.0(12) . . 7_555 no
C7 C6 C7 134(2) . . 7_555 no
C6 C7 C8 111.7(14) . . . no
C7 C8 C9 101.2(11) . . . no
C8 C9 C8 157.4(15) . . 7_555 no

loop_
_geom_bond_atom_site_label_1
_geom_bond_atom_site_label_2
_geom_bond_distance
_geom_bond_site_symmetry_1
_geom_bond_site_symmetry_2
_geom_bond_publ_flag
Ti Cl 2.276(6) . . yes
Ti N 2.101(14) . . yes
Ti N 2.101(14) . 2_555 yes
Ti N 2.101(14) . 3_555 yes
Ti N 2.101(14) . 4_555 yes
Ti Cl 2.276(6) . 5_555 yes
N C1 1.34(3) . . yes
N C4 1.47(4) . . yes
C1 C2 1.37(4) . . no
C1 C5 1.47(4) . 2_555 no
C2 C3 1.48(4) . . no
C3 C4 1.34(6) . . no
C4 C5 1.62(5) . . no
C5 C6 1.57(4) . . no
C6 C7 1.351(15) . . no
C6 C7 1.351(15) . 7_555 no
C7 C8 1.475(19) . . no
C8 C9 1.248(10) . . no

loop_
_geom_torsion_atom_site_label_1
_geom_torsion_atom_site_label_2
_geom_torsion_atom_site_label_3
_geom_torsion_atom_site_label_4
_geom_torsion
_geom_torsion_site_symmetry_1
_geom_torsion_site_symmetry_2
_geom_torsion_site_symmetry_3
_geom_torsion_site_symmetry_4
_geom_torsion_publ_flag
Cl Ti N C1 -90.00 . . . . no
Cl Ti N C4 90.00 . . . . no
Ti N C1 C2 180.00 . . . . no
C4 N C1 C2 0.00 . . . . no
Ti N C4 C3 180.00 . . . . no
Ti N C4 C5 0.00 . . . . no
C1 N C4 C3 0.00 . . . . no
C1 N C4 C5 180.00 . . . . no
N C1 C2 C3 0.00 . . . . no
C1 C2 C3 C4 0.00 . . . . no
C2 C3 C4 N 0.00 . . . . no
C2 C3 C4 C5 180.00 . . . . no
N C4 C5 C6 180.00 . . . . no
C3 C4 C5 C6 0.00 . . . . no
C4 C5 C6 C7 99.7(17) . . . . no
C5 C6 C7 C8 168.6(17) . . . . no
C7 C6 C7 C8 14(4) 7_555 . . . no
C6 C7 C8 C9 -10.0(19) . . . . no
C7 C8 C9 C8 24(4) . . . 7_555 no
